data_7225894
loop_
_publ_author_name
'Amendola, Valeria'
'Bergamaschi, Greta'
'Boiocchi, Massimo'
'Fusco, Nadia'
'La Rocca, Mario Vincenzo'
'Linati, Laura'
'Lo Presti, Eliana'
'Mella, Massimo'
'Metrangolo, Pierangelo'
'Miljkovic, Ana'

_publ_section_title
;
 Novel hydrogen- and halogen-bonding anion receptors based on
 3-iodopyridinium units
;
_journal_name_full 'RSC Adv.'
_journal_paper_doi 10.1039/C6RA14703H
_journal_year 2016
_chemical_formula_moiety 'C27 H27 I3 N3, F6 P, 2(N O3)'
_chemical_formula_sum 'C27 H27 F6 I3 N5 O6 P'
_chemical_formula_weight 1043.21
_chemical_name_systematic
;
1,3,5-tris(3-iodo-1-pyridiniomethyl)-2,4,6-trimethylbenzene nitrate
 hexafluorophosphate
;
_space_group_crystal_system triclinic
_space_group_IT_number 2
_space_group_name_Hall '-P 1'
_space_group_name_H-M_alt 'P -1'
_symmetry_space_group_name_Hall '-P 1'
_symmetry_space_group_name_H-M 'P -1'
_atom_sites_solution_hydrogens geom
_atom_sites_solution_primary direct
_atom_sites_solution_secondary difmap
_audit_creation_method SHELXL-2014/7
_audit_update_record
;
2016-04-26 deposited with the CCDC.
2016-07-11 downloaded from the CCDC.
;
_cell_angle_alpha 118.339(4)
_cell_angle_beta 101.442(4)
_cell_angle_gamma 99.631(4)
_cell_formula_units_Z 2
_cell_length_a 11.352(2)
_cell_length_b 13.844(3)
_cell_length_c 14.366(3)
_cell_measurement_reflns_used 5210
_cell_measurement_temperature 293(2)
_cell_measurement_theta_max 25
_cell_measurement_theta_min 2
_cell_volume 1856.0(7)
_computing_cell_refinement 'SAINT (Bruker-Axs Inc)'
_computing_data_collection 'SMART (Bruker-Axs Inc)'
_computing_data_reduction 'SAINT (Bruker-Axs Inc)'
_computing_molecular_graphics 'Mercury (Macrae et al., 2008)'
_computing_publication_material 'WinGX publication routines (Farrugia, 1999)'
_computing_structure_refinement 'SHELXL-2014/7 (Sheldrick, 2008)'
_computing_structure_solution 'SIR-97 (Altomare et al., 1999)'
_diffrn_ambient_temperature 293(2)
_diffrn_detector_area_resol_mean 8.333
_diffrn_measured_fraction_theta_full 0.992
_diffrn_measured_fraction_theta_max 0.992
_diffrn_measurement_device_type 'Bruker-Axs Smart-Apex CCD'
_diffrn_measurement_method 'omega scan'
_diffrn_radiation_monochromator graphite
_diffrn_radiation_source 'fine-focus sealed tube'
_diffrn_radiation_type MoK\a
_diffrn_radiation_wavelength 0.71073
_diffrn_reflns_av_R_equivalents 0.0386
_diffrn_reflns_av_unetI/netI 0.0415
_diffrn_reflns_Laue_measured_fraction_full 0.992
_diffrn_reflns_Laue_measured_fraction_max 0.992
_diffrn_reflns_limit_h_max 13
_diffrn_reflns_limit_h_min -13
_diffrn_reflns_limit_k_max 16
_diffrn_reflns_limit_k_min -16
_diffrn_reflns_limit_l_max 17
_diffrn_reflns_limit_l_min -17
_diffrn_reflns_number 19857
_diffrn_reflns_point_group_measured_fraction_full 0.992
_diffrn_reflns_point_group_measured_fraction_max 0.992
_diffrn_reflns_theta_full 25.223
_diffrn_reflns_theta_max 25.223
_diffrn_reflns_theta_min 1.683
_diffrn_standards_decay_% 0
_exptl_absorpt_coefficient_mu 2.643
_exptl_absorpt_correction_T_max 0.982
_exptl_absorpt_correction_T_min 0.605
_exptl_absorpt_correction_type multi-scan
_exptl_absorpt_process_details 'Sadabs (Sheldrick, 1996)'
_exptl_crystal_colour colourless
_exptl_crystal_density_diffrn 1.867
_exptl_crystal_description prism
_exptl_crystal_F_000 1000
_exptl_crystal_recrystallization_method 'Re-crystallisation from solvent'
_exptl_crystal_size_max 0.23
_exptl_crystal_size_mid 0.07
_exptl_crystal_size_min 0.05
_refine_diff_density_max 1.605
_refine_diff_density_min -1.139
_refine_diff_density_rms 0.184
_refine_ls_extinction_method none
_refine_ls_goodness_of_fit_ref 1.061
_refine_ls_hydrogen_treatment constr
_refine_ls_matrix_type full
_refine_ls_number_parameters 469
_refine_ls_number_reflns 6663
_refine_ls_number_restraints 122
_refine_ls_restrained_S_all 1.071
_refine_ls_R_factor_all 0.0926
_refine_ls_R_factor_gt 0.0730
_refine_ls_shift/su_max 0.010
_refine_ls_shift/su_mean 0.001
_refine_ls_structure_factor_coef Fsqd
_refine_ls_weighting_details 'w=1/[\s^2^(Fo^2^)+(0.1514P)^2^+4.9621P] where P=(Fo^2^+2Fc^2^)/3'
_refine_ls_weighting_scheme calc
_refine_ls_wR_factor_gt 0.2343
_refine_ls_wR_factor_ref 0.2561
_reflns_Friedel_coverage 0.000
_reflns_number_gt 4891
_reflns_number_total 6663
_reflns_threshold_expression 'I > 2\s(I)'
_cod_data_source_file c6ra14703h2.cif
_cod_data_source_block 2_NO3_PF6
_cod_database_code 7225894
_shelx_shelxl_version_number 2014/7
_shelx_space_group_comment
;
The symmetry employed for this shelxl refinement is uniquely defined
by the following loop, which should always be used as a source of
symmetry information in preference to the above space-group names.
They are only intended as comments.
;
_solvent_exptl_crystal_recrystallization_method acetonitrile

loop_
_space_group_symop_operation_xyz
'x, y, z'
'-x, -y, -z'

loop_
_atom_site_label
_atom_site_type_symbol
_atom_site_fract_x
_atom_site_fract_y
_atom_site_fract_z
_atom_site_U_iso_or_equiv
_atom_site_adp_type
_atom_site_occupancy
_atom_site_site_symmetry_order
_atom_site_calc_flag
_atom_site_refinement_flags_posn
_atom_site_refinement_flags_adp
_atom_site_refinement_flags_occupancy
_atom_site_disorder_assembly
_atom_site_disorder_group
I1 I 0.10288(7) -0.34191(6) 0.19479(7) 0.0753(3) Uani 1 1 d . . . . .
I2 I 1.13287(7) 0.36550(9) 0.45977(7) 0.1035(4) Uani 1 1 d . . . . .
I3 I 0.45147(11) 0.71057(8) 0.07794(9) 0.1072(4) Uani 1 1 d . . . . .
C1 C 0.2976(8) 0.1079(8) 0.1411(7) 0.056(2) Uani 1 1 d . . . . .
C2 C 0.4258(9) 0.1130(8) 0.1570(8) 0.060(2) Uani 1 1 d . . . . .
C3 C 0.5141(7) 0.2145(8) 0.1887(7) 0.053(2) Uani 1 1 d . . . . .
C4 C 0.4759(8) 0.3110(8) 0.2064(7) 0.058(2) Uani 1 1 d . . . . .
C5 C 0.3513(8) 0.3074(8) 0.1914(7) 0.055(2) Uani 1 1 d . . . . .
C6 C 0.2582(8) 0.2040(8) 0.1581(8) 0.057(2) Uani 1 1 d . . . . .
C7 C 0.1995(10) -0.0033(9) 0.1040(9) 0.068(3) Uani 1 1 d . . . . .
H7A H 0.1166 0.0011 0.0767 0.082 Uiso 1 1 calc R U . . .
H7B H 0.2135 -0.0666 0.0425 0.082 Uiso 1 1 calc R U . . .
C8 C 0.1641(8) -0.1418(8) 0.1629(9) 0.059(2) Uani 1 1 d . . . . .
H8 H 0.1412 -0.2001 0.0884 0.071 Uiso 1 1 calc R U . . .
C9 C 0.1610(9) -0.1688(9) 0.2429(10) 0.069(3) Uani 1 1 d . . . . .
C10 C 0.1926(13) -0.0808(11) 0.3551(10) 0.086(3) Uani 1 1 d . . . . .
H10 H 0.1893 -0.0987 0.4095 0.103 Uiso 1 1 calc R U . . .
C11 C 0.2285(13) 0.0318(11) 0.3837(10) 0.091(4) Uani 1 1 d . . . . .
H11 H 0.2496 0.0909 0.4577 0.110 Uiso 1 1 calc R U . . .
C12 C 0.2333(11) 0.0577(10) 0.2999(10) 0.078(3) Uani 1 1 d . . . . .
H12 H 0.2584 0.1339 0.3186 0.093 Uiso 1 1 calc R U . . .
C13 C 0.4629(12) 0.0068(10) 0.1398(12) 0.086(3) Uani 1 1 d . . . . .
H13A H 0.3890 -0.0540 0.1183 0.130 Uiso 1 1 calc R U . . .
H13B H 0.5016 -0.0172 0.0822 0.130 Uiso 1 1 calc R U . . .
H13C H 0.5214 0.0246 0.2081 0.130 Uiso 1 1 calc R U . . .
C14 C 0.6496(8) 0.2184(9) 0.1991(7) 0.062(2) Uani 1 1 d . . . . .
H14A H 0.6833 0.2646 0.1711 0.074 Uiso 1 1 calc R U . . .
H14B H 0.6529 0.1410 0.1525 0.074 Uiso 1 1 calc R U . . .
C15 C 0.8589(8) 0.2917(9) 0.3348(8) 0.062(2) Uani 1 1 d . . . . .
H15 H 0.8891 0.2816 0.2762 0.075 Uiso 1 1 calc R U . . .
C16 C 0.9414(10) 0.3304(10) 0.4375(9) 0.076(3) Uani 1 1 d . . . . .
C17 C 0.8949(11) 0.3441(13) 0.5236(10) 0.092(4) Uani 1 1 d . . . . .
H17 H 0.9496 0.3683 0.5933 0.111 Uiso 1 1 calc R U . . .
C18 C 0.7659(12) 0.3215(13) 0.5049(10) 0.091(4) Uani 1 1 d . . . . .
H18 H 0.7340 0.3348 0.5633 0.109 Uiso 1 1 calc R U . . .
C19 C 0.6850(10) 0.2791(11) 0.3994(9) 0.075(3) Uani 1 1 d . . . . .
H19 H 0.5982 0.2586 0.3849 0.090 Uiso 1 1 calc R U . . .
C20 C 0.5748(9) 0.4250(9) 0.2496(9) 0.068(3) Uani 1 1 d . . . . .
H20A H 0.6567 0.4141 0.2557 0.102 Uiso 1 1 calc R U . . .
H20B H 0.5558 0.4507 0.1986 0.102 Uiso 1 1 calc R U . . .
H20C H 0.5740 0.4816 0.3216 0.102 Uiso 1 1 calc R U . . .
C21 C 0.3113(9) 0.4121(8) 0.2078(8) 0.062(2) Uani 1 1 d . . . . .
H21A H 0.2288 0.4038 0.2177 0.074 Uiso 1 1 calc R U . . .
H21B H 0.3704 0.4801 0.2753 0.074 Uiso 1 1 calc R U . . .
C22 C 0.3626(10) 0.5328(9) 0.1315(9) 0.068(2) Uani 1 1 d . . . . .
H22 H 0.4084 0.5933 0.2038 0.082 Uiso 1 1 calc R U . . .
C23 C 0.3522(10) 0.5490(10) 0.0430(11) 0.073(3) Uani 1 1 d . . . . .
C24 C 0.2849(11) 0.4619(11) -0.0638(11) 0.082(3) Uani 1 1 d . . . . .
H24 H 0.2788 0.4729 -0.1234 0.099 Uiso 1 1 calc R U . . .
C25 C 0.2260(12) 0.3565(12) -0.0802(11) 0.086(3) Uani 1 1 d . . . . .
H25 H 0.1786 0.2957 -0.1518 0.103 Uiso 1 1 calc R U . . .
C26 C 0.2370(9) 0.3406(10) 0.0089(9) 0.071(3) Uani 1 1 d . . . . .
H26 H 0.1972 0.2695 -0.0027 0.085 Uiso 1 1 calc R U . . .
C27 C 0.1197(9) 0.1961(11) 0.1408(11) 0.083(3) Uani 1 1 d . . . . .
H27A H 0.1087 0.2688 0.1558 0.125 Uiso 1 1 calc R U . . .
H27B H 0.0710 0.1374 0.0651 0.125 Uiso 1 1 calc R U . . .
H27C H 0.0919 0.1771 0.1906 0.125 Uiso 1 1 calc R U . . .
N1 N 0.2011(7) -0.0289(6) 0.1929(6) 0.0559(17) Uani 1 1 d . . . . .
N2 N 0.7332(7) 0.2681(8) 0.3186(6) 0.0607(19) Uani 1 1 d . . . . .
N3 N 0.3057(7) 0.4286(7) 0.1124(6) 0.0593(18) Uani 1 1 d . . . . .
N4 N -0.0745(7) -0.6146(7) 0.1455(7) 0.0576(18) Uani 1 1 d . . . . .
O1 O -0.1381(10) -0.7175(8) 0.0956(7) 0.104(3) Uani 1 1 d . . . . .
O2 O -0.1096(11) -0.5445(9) 0.2189(9) 0.112(3) Uani 1 1 d . . . . .
O3 O 0.0156(11) -0.5871(10) 0.1215(12) 0.131(4) Uani 1 1 d . . . . .
F1 F 0.9682(10) 1.0728(10) 0.2877(11) 0.240(7) Uani 1 1 d D U . . .
F2 F 0.8556(18) 0.9083(14) 0.2546(15) 0.280(7) Uani 1 1 d D U . . .
F3 F 0.7157(8) 0.8935(9) 0.1189(11) 0.215(6) Uani 1 1 d D U . . .
F4 F 0.8271(12) 1.0518(9) 0.1447(10) 0.178(4) Uani 1 1 d D U . . .
F5 F 0.9143(9) 0.9187(8) 0.1258(11) 0.194(5) Uani 1 1 d D U . . .
F6 F 0.7743(13) 1.0468(12) 0.2828(11) 0.210(5) Uani 1 1 d D U . . .
P1 P 0.8424(5) 0.9828(4) 0.2003(6) 0.154(2) Uani 1 1 d D U . . .
N5A N 1.4512(9) 0.4108(11) 0.4767(10) 0.063(4) Uani 0.5 1 d D U P A 1
O4A O 1.4024(11) 0.3123(10) 0.4484(12) 0.068(3) Uani 0.5 1 d D U P A 1
O5A O 1.3895(17) 0.4662(14) 0.4533(19) 0.116(8) Uani 0.5 1 d D U P A 1
O6A O 1.5668(11) 0.4561(16) 0.521(2) 0.134(10) Uani 0.5 1 d D U P A 1
N5B N 1.533(4) 0.185(3) 0.580(2) 0.251(16) Uani 0.5 1 d D U P B 2
O4B O 1.513(3) 0.279(2) 0.6151(15) 0.146(10) Uani 0.5 1 d D U P B 2
O5B O 1.531(4) 0.128(3) 0.482(2) 0.297(19) Uani 0.5 1 d D U P B 2
O6B O 1.525(5) 0.135(3) 0.631(3) 0.30(2) Uani 0.5 1 d D U P B 2

loop_
_atom_site_aniso_label
_atom_site_aniso_U_11
_atom_site_aniso_U_22
_atom_site_aniso_U_33
_atom_site_aniso_U_23
_atom_site_aniso_U_13
_atom_site_aniso_U_12
I1 0.0663(4) 0.0748(5) 0.1059(6) 0.0640(4) 0.0266(4) 0.0198(3)
I2 0.0446(4) 0.1275(8) 0.0909(6) 0.0344(5) -0.0008(4) 0.0153(4)
I3 0.1342(9) 0.0831(6) 0.1361(8) 0.0788(6) 0.0481(7) 0.0343(6)
C1 0.044(4) 0.052(5) 0.061(5) 0.031(4) 0.004(4) -0.002(4)
C2 0.061(5) 0.056(5) 0.062(5) 0.032(4) 0.015(4) 0.014(4)
C3 0.037(4) 0.062(5) 0.057(5) 0.035(4) 0.004(3) 0.005(4)
C4 0.042(4) 0.066(6) 0.063(5) 0.041(5) 0.006(4) 0.000(4)
C5 0.049(5) 0.056(5) 0.059(5) 0.034(4) 0.011(4) 0.010(4)
C6 0.038(4) 0.069(6) 0.074(5) 0.051(5) 0.009(4) 0.004(4)
C7 0.068(6) 0.062(6) 0.074(6) 0.043(5) 0.010(5) 0.005(5)
C8 0.044(4) 0.053(5) 0.076(6) 0.036(5) 0.012(4) 0.006(4)
C9 0.052(5) 0.071(6) 0.096(7) 0.056(6) 0.019(5) 0.013(5)
C10 0.102(9) 0.085(8) 0.068(7) 0.046(6) 0.019(6) 0.009(7)
C11 0.101(9) 0.081(8) 0.069(7) 0.032(6) 0.021(6) 0.003(7)
C12 0.082(7) 0.062(6) 0.083(7) 0.041(6) 0.018(6) 0.009(5)
C13 0.079(7) 0.078(7) 0.121(10) 0.062(7) 0.034(7) 0.034(6)
C14 0.043(4) 0.081(6) 0.052(5) 0.035(5) 0.004(4) 0.006(4)
C15 0.040(4) 0.071(6) 0.061(5) 0.028(5) 0.009(4) 0.013(4)
C16 0.058(6) 0.084(7) 0.073(6) 0.038(6) 0.007(5) 0.020(5)
C17 0.071(7) 0.138(12) 0.072(7) 0.058(7) 0.018(6) 0.035(7)
C18 0.076(7) 0.121(10) 0.068(7) 0.046(7) 0.024(6) 0.022(7)
C19 0.051(5) 0.106(8) 0.072(6) 0.052(6) 0.017(5) 0.017(5)
C20 0.048(5) 0.063(6) 0.076(6) 0.039(5) 0.002(4) -0.007(4)
C21 0.058(5) 0.056(5) 0.067(5) 0.032(4) 0.018(4) 0.011(4)
C22 0.074(6) 0.057(5) 0.084(7) 0.044(5) 0.022(5) 0.029(5)
C23 0.066(6) 0.081(7) 0.109(8) 0.072(7) 0.033(6) 0.037(6)
C24 0.078(7) 0.102(9) 0.093(8) 0.072(8) 0.023(6) 0.027(7)
C25 0.077(7) 0.100(9) 0.082(7) 0.054(7) 0.011(6) 0.024(7)
C26 0.053(5) 0.073(6) 0.079(6) 0.043(6) 0.011(5) 0.008(5)
C27 0.043(5) 0.098(8) 0.110(9) 0.063(7) 0.012(5) 0.010(5)
N1 0.052(4) 0.051(4) 0.056(4) 0.028(3) 0.010(3) 0.005(3)
N2 0.045(4) 0.080(5) 0.062(4) 0.044(4) 0.012(3) 0.017(4)
N3 0.052(4) 0.060(5) 0.068(5) 0.039(4) 0.012(4) 0.017(4)
N4 0.051(4) 0.055(5) 0.071(5) 0.041(4) 0.012(4) 0.008(4)
O1 0.118(7) 0.081(6) 0.085(5) 0.029(5) 0.039(5) -0.001(5)
O2 0.119(8) 0.082(6) 0.111(7) 0.041(6) 0.031(6) 0.008(6)
O3 0.115(8) 0.123(8) 0.239(13) 0.132(9) 0.105(9) 0.062(7)
F1 0.150(8) 0.164(10) 0.276(13) 0.055(9) -0.014(9) 0.030(7)
F2 0.32(2) 0.207(13) 0.364(19) 0.187(15) 0.088(13) 0.104(12)
F3 0.101(6) 0.150(9) 0.315(14) 0.076(8) 0.054(7) 0.016(6)
F4 0.167(10) 0.138(8) 0.216(10) 0.086(8) 0.054(8) 0.044(7)
F5 0.094(6) 0.119(7) 0.303(12) 0.065(8) 0.057(8) 0.031(5)
F6 0.202(11) 0.202(12) 0.250(12) 0.119(9) 0.093(10) 0.087(10)
P1 0.094(3) 0.097(3) 0.245(7) 0.074(4) 0.039(3) 0.031(2)
N5A 0.028(6) 0.108(13) 0.034(6) 0.023(7) 0.002(5) 0.030(8)
O4A 0.041(6) 0.052(7) 0.080(8) 0.025(7) 0.006(6) -0.011(5)
O5A 0.090(14) 0.133(19) 0.084(14) 0.037(14) 0.019(11) 0.017(13)
O6A 0.106(17) 0.16(2) 0.085(13) 0.032(16) 0.003(12) 0.067(16)
N5B 0.170(18) 0.36(3) 0.122(18) 0.09(2) 0.027(18) -0.01(2)
O4B 0.147(17) 0.18(2) 0.059(10) 0.054(13) 0.003(11) 0.008(18)
O5B 0.15(2) 0.41(4) 0.18(2) 0.10(3) 0.03(2) -0.04(3)
O6B 0.22(2) 0.42(4) 0.16(2) 0.09(3) 0.02(2) 0.05(3)

loop_
_atom_type_symbol
_atom_type_description
_atom_type_scat_dispersion_real
_atom_type_scat_dispersion_imag
_atom_type_scat_source
C C 0.0033 0.0016 'International Tables Vol C Tables 4.2.6.8 and 6.1.1.4'
H H 0.0000 0.0000 'International Tables Vol C Tables 4.2.6.8 and 6.1.1.4'
F F 0.0171 0.0103 'International Tables Vol C Tables 4.2.6.8 and 6.1.1.4'
I I -0.4742 1.8119 'International Tables Vol C Tables 4.2.6.8 and 6.1.1.4'
N N 0.0061 0.0033 'International Tables Vol C Tables 4.2.6.8 and 6.1.1.4'
O O 0.0106 0.0060 'International Tables Vol C Tables 4.2.6.8 and 6.1.1.4'
P P 0.1023 0.0942 'International Tables Vol C Tables 4.2.6.8 and 6.1.1.4'

loop_
_geom_angle_atom_site_label_1
_geom_angle_atom_site_label_2
_geom_angle_atom_site_label_3
_geom_angle
C6 C1 C2 121.2(8)
C6 C1 C7 118.8(8)
C2 C1 C7 120.0(9)
C3 C2 C1 119.4(8)
C3 C2 C13 122.0(9)
C1 C2 C13 118.6(9)
C2 C3 C4 119.9(8)
C2 C3 C14 119.7(9)
C4 C3 C14 120.4(8)
C5 C4 C3 121.4(8)
C5 C4 C20 119.0(9)
C3 C4 C20 119.6(8)
C4 C5 C6 120.1(8)
C4 C5 C21 120.5(8)
C6 C5 C21 119.4(8)
C1 C6 C5 118.1(8)
C1 C6 C27 120.0(8)
C5 C6 C27 121.9(9)
N1 C7 C1 114.0(8)
N1 C7 H7A 108.7
C1 C7 H7A 108.7
N1 C7 H7B 108.7
C1 C7 H7B 108.7
H7A C7 H7B 107.6
N1 C8 C9 119.9(9)
N1 C8 H8 120.0
C9 C8 H8 120.0
C8 C9 C10 120.1(10)
C8 C9 I1 119.2(8)
C10 C9 I1 120.7(8)
C11 C10 C9 119.3(10)
C11 C10 H10 120.4
C9 C10 H10 120.4
C10 C11 C12 119.7(11)
C10 C11 H11 120.2
C12 C11 H11 120.2
N1 C12 C11 119.4(10)
N1 C12 H12 120.3
C11 C12 H12 120.3
C2 C13 H13A 109.5
C2 C13 H13B 109.5
H13A C13 H13B 109.5
C2 C13 H13C 109.5
H13A C13 H13C 109.5
H13B C13 H13C 109.5
C3 C14 N2 113.6(7)
C3 C14 H14A 108.8
N2 C14 H14A 108.8
C3 C14 H14B 108.8
N2 C14 H14B 108.8
H14A C14 H14B 107.7
N2 C15 C16 120.0(9)
N2 C15 H15 120.0
C16 C15 H15 120.0
C15 C16 C17 119.3(10)
C15 C16 I2 119.1(8)
C17 C16 I2 121.6(8)
C16 C17 C18 119.3(10)
C16 C17 H17 120.4
C18 C17 H17 120.4
C19 C18 C17 119.9(11)
C19 C18 H18 120.1
C17 C18 H18 120.1
N2 C19 C18 119.1(10)
N2 C19 H19 120.5
C18 C19 H19 120.5
C4 C20 H20A 109.5
C4 C20 H20B 109.5
H20A C20 H20B 109.5
C4 C20 H20C 109.5
H20A C20 H20C 109.5
H20B C20 H20C 109.5
N3 C21 C5 112.6(8)
N3 C21 H21A 109.1
C5 C21 H21A 109.1
N3 C21 H21B 109.1
C5 C21 H21B 109.1
H21A C21 H21B 107.8
N3 C22 C23 119.5(10)
N3 C22 H22 120.3
C23 C22 H22 120.3
C24 C23 C22 121.5(10)
C24 C23 I3 121.2(8)
C22 C23 I3 117.3(9)
C23 C24 C25 117.5(10)
C23 C24 H24 121.2
C25 C24 H24 121.2
C24 C25 C26 120.8(12)
C24 C25 H25 119.6
C26 C25 H25 119.6
N3 C26 C25 119.5(11)
N3 C26 H26 120.3
C25 C26 H26 120.3
C6 C27 H27A 109.5
C6 C27 H27B 109.5
H27A C27 H27B 109.5
C6 C27 H27C 109.5
H27A C27 H27C 109.5
H27B C27 H27C 109.5
C12 N1 C8 121.6(8)
C12 N1 C7 120.0(8)
C8 N1 C7 118.3(8)
C19 N2 C15 122.3(8)
C19 N2 C14 122.1(8)
C15 N2 C14 115.4(8)
C26 N3 C22 121.3(9)
C26 N3 C21 118.9(8)
C22 N3 C21 119.7(8)
O3 N4 O2 123.2(10)
O3 N4 O1 120.2(11)
O2 N4 O1 116.6(9)
F5 P1 F4 91.2(7)
F5 P1 F3 92.7(6)
F4 P1 F3 90.2(7)
F5 P1 F1 89.5(7)
F4 P1 F1 92.0(7)
F3 P1 F1 176.9(9)
F5 P1 F6 175.9(9)
F4 P1 F6 92.4(7)
F3 P1 F6 89.3(7)
F1 P1 F6 88.4(7)
F5 P1 F2 88.2(8)
F4 P1 F2 178.4(9)
F3 P1 F2 88.3(8)
F1 P1 F2 89.6(8)
F6 P1 F2 88.2(10)
O4A N5A O5A 121.2(9)
O4A N5A O6A 121.0(9)
O5A N5A O6A 117.5(9)
O4B N5B O6B 119.6(13)
O4B N5B O5B 119.9(13)
O6B N5B O5B 118.0(12)

loop_
_geom_bond_atom_site_label_1
_geom_bond_atom_site_label_2
_geom_bond_distance
I1 C9 2.092(10)
I2 C16 2.071(11)
I3 C23 2.095(11)
C1 C6 1.402(13)
C1 C2 1.412(13)
C1 C7 1.519(12)
C2 C3 1.389(12)
C2 C13 1.517(14)
C3 C4 1.397(13)
C3 C14 1.505(12)
C4 C5 1.377(12)
C4 C20 1.529(12)
C5 C6 1.427(12)
C5 C21 1.517(13)
C6 C27 1.519(13)
C7 N1 1.476(12)
C7 H7A 0.9700
C7 H7B 0.9700
C8 N1 1.368(11)
C8 C9 1.372(14)
C8 H8 0.9300
C9 C10 1.404(16)
C10 C11 1.370(17)
C10 H10 0.9300
C11 C12 1.418(17)
C11 H11 0.9300
C12 N1 1.347(14)
C12 H12 0.9300
C13 H13A 0.9600
C13 H13B 0.9600
C13 H13C 0.9600
C14 N2 1.529(11)
C14 H14A 0.9700
C14 H14B 0.9700
C15 N2 1.355(12)
C15 C16 1.369(14)
C15 H15 0.9300
C16 C17 1.383(17)
C17 C18 1.387(17)
C17 H17 0.9300
C18 C19 1.381(15)
C18 H18 0.9300
C19 N2 1.334(13)
C19 H19 0.9300
C20 H20A 0.9600
C20 H20B 0.9600
C20 H20C 0.9600
C21 N3 1.484(12)
C21 H21A 0.9700
C21 H21B 0.9700
C22 N3 1.347(12)
C22 C23 1.379(15)
C22 H22 0.9300
C23 C24 1.365(17)
C24 C25 1.384(17)
C24 H24 0.9300
C25 C26 1.384(16)
C25 H25 0.9300
C26 N3 1.344(13)
C26 H26 0.9300
C27 H27A 0.9600
C27 H27B 0.9600
C27 H27C 0.9600
N4 O3 1.201(12)
N4 O2 1.240(13)
N4 O1 1.243(11)
F1 P1 1.542(8)
F2 P1 1.570(8)
F3 P1 1.526(8)
F4 P1 1.518(8)
F5 P1 1.512(8)
F6 P1 1.545(8)
N5A O4A 1.210(8)
N5A O5A 1.234(9)
N5A O6A 1.239(8)
N5B O4B 1.230(10)
N5B O6B 1.233(10)
N5B O5B 1.238(10)
